data_7024827
loop_
_publ_author_name
'Dittrich, Birger'
'Harrowfield, Jack M.'
'Koutsantonis, George A.'
'Nealon, Gareth L.'
'Skelton, Brian W.'

_publ_section_title
;
 Long tailed cage amines: Synthesis, metal complexation, and structure.
;
_journal_issue 14
_journal_name_full 'Dalton transactions (Cambridge, England : 2003)'
_journal_page_first 3433
_journal_page_last 3448
_journal_paper_doi 10.1039/b921930g
_journal_volume 39
_journal_year 2010
_chemical_formula_moiety 'C28 H62 Cu N7, 3(Cl O4), 2(H2 O)'
_chemical_formula_sum 'C28 H66 Cl3 Cu N7 O14'
_chemical_formula_weight 894.77
_chemical_name_systematic
;
?
;
_space_group_IT_number 2
_symmetry_cell_setting triclinic
_symmetry_space_group_name_Hall '-P 1'
_symmetry_space_group_name_H-M 'P -1'
_atom_sites_solution_hydrogens geom
_atom_sites_solution_primary direct
_atom_sites_solution_secondary difmap
_audit_creation_date 2009-06-11T18:55:45-00:00
_audit_creation_method 'WinGX routine CIF_UPDATE'
_cell_angle_alpha 95.803(10)
_cell_angle_beta 91.411(10)
_cell_angle_gamma 119.620(10)
_cell_formula_units_Z 2
_cell_length_a 8.5910(10)
_cell_length_b 8.6340(10)
_cell_length_c 31.316(5)
_cell_measurement_temperature 100(2)
_cell_volume 2001.5(5)
_computing_molecular_graphics 'OrtepII (Johnson, C. K. (1976)'
_computing_publication_material 'WinGX Farrugia, L. J. (1999)'
_computing_structure_refinement 'SHELXL-97 (Sheldrick, 2008)'
_diffrn_ambient_temperature 100(2)
_diffrn_measured_fraction_theta_full 0.908
_diffrn_measured_fraction_theta_max 0.905
_diffrn_measurement_device_type
;
PX1 beamline 3BM at the Australian Synchrotron
;
_diffrn_radiation_monochromator diamond
_diffrn_radiation_type synchrotron
_diffrn_radiation_wavelength 0.766
_diffrn_reflns_av_R_equivalents 0.0835
_diffrn_reflns_av_unetI/netI 0.0801
_diffrn_reflns_limit_h_max 10
_diffrn_reflns_limit_h_min -10
_diffrn_reflns_limit_k_max 9
_diffrn_reflns_limit_k_min -9
_diffrn_reflns_limit_l_max 37
_diffrn_reflns_limit_l_min -37
_diffrn_reflns_number 29344
_diffrn_reflns_theta_full 27
_diffrn_reflns_theta_max 27.5
_diffrn_reflns_theta_min 2.12
_exptl_absorpt_coefficient_mu 0.816
_exptl_absorpt_correction_T_max 0.95
_exptl_absorpt_correction_T_min 0.92
_exptl_absorpt_correction_type sphere
_exptl_crystal_colour blue
_exptl_crystal_density_diffrn 1.485
_exptl_crystal_density_method 'not measured'
_exptl_crystal_description fragment
_exptl_crystal_F_000 950
_exptl_crystal_size_max 0.25
_exptl_crystal_size_mid 0.10
_exptl_crystal_size_min 0.08
_refine_diff_density_max 1.175
_refine_diff_density_min -0.855
_refine_diff_density_rms 0.11
_refine_ls_extinction_method none
_refine_ls_goodness_of_fit_ref 1.043
_refine_ls_hydrogen_treatment constr
_refine_ls_matrix_type full
_refine_ls_number_parameters 569
_refine_ls_number_reflns 6666
_refine_ls_number_restraints 20
_refine_ls_restrained_S_all 1.046
_refine_ls_R_factor_all 0.0917
_refine_ls_R_factor_gt 0.0908
_refine_ls_shift/su_max 0.004
_refine_ls_shift/su_mean 0
_refine_ls_structure_factor_coef Fsqd
_refine_ls_weighting_details 'calc w=1/[\s^2^(Fo^2^)+(0.1328P)^2^+5.6985P] where P=(Fo^2^+2Fc^2^)/3'
_refine_ls_weighting_scheme calc
_refine_ls_wR_factor_gt 0.2458
_refine_ls_wR_factor_ref 0.2467
_reflns_number_gt 6468
_reflns_number_total 6666
_reflns_threshold_expression I>2\s(I)
_cod_data_source_file b921930g.txt
_cod_data_source_block gk165a
_cod_original_sg_symbol_Hall -p_1
_cod_original_sg_symbol_H-M P_-1
_cod_database_code 7024827

loop_
_symmetry_equiv_pos_as_xyz
'x, y, z'
'-x, -y, -z'

loop_
_atom_site_label
_atom_site_type_symbol
_atom_site_fract_x
_atom_site_fract_y
_atom_site_fract_z
_atom_site_U_iso_or_equiv
_atom_site_adp_type
_atom_site_occupancy
_atom_site_symmetry_multiplicity
_atom_site_calc_flag
_atom_site_refinement_flags
_atom_site_disorder_assembly
_atom_site_disorder_group
Cu1 Cu 0.22844(8) 0.39883(8) 0.643206(19) 0.0420(3) Uani 1 1 d . . .
N0 N 0.3032(5) 0.4757(6) 0.79354(13) 0.0360(9) Uani 1 1 d . . .
H0A H 0.1934 0.4512 0.8028 0.043 Uiso 1 1 calc R . .
H0B H 0.382 0.5956 0.8023 0.043 Uiso 1 1 calc R . .
C1 C 0.2838(6) 0.4486(7) 0.74506(15) 0.0361(10) Uani 1 1 d . B .
C2 C 0.3658(6) 0.3696(7) 0.81687(16) 0.0388(10) Uani 1 1 d . . .
H2A H 0.2819 0.2395 0.8085 0.047 Uiso 1 1 calc R . .
H2B H 0.4862 0.3968 0.8084 0.047 Uiso 1 1 calc R . .
C3 C 0.3748(8) 0.4144(8) 0.86434(17) 0.0472(12) Uani 1 1 d . . .
H3A H 0.2619 0.4105 0.872 0.057 Uiso 1 1 calc R . .
H3B H 0.4751 0.5381 0.8733 0.057 Uiso 1 1 calc R . .
C4 C 0.4023(8) 0.2844(9) 0.88852(18) 0.0508(13) Uani 1 1 d . . .
H4A H 0.3938 0.3118 0.9196 0.061 Uiso 1 1 calc R . .
H4B H 0.3027 0.1612 0.8787 0.061 Uiso 1 1 calc R . .
C5 C 0.5784(7) 0.2869(7) 0.88341(16) 0.0402(11) Uani 1 1 d . . .
H5A H 0.6789 0.4065 0.8955 0.048 Uiso 1 1 calc R . .
H5B H 0.5923 0.2677 0.8524 0.048 Uiso 1 1 calc R . .
C6 C 0.5891(7) 0.1434(7) 0.90574(16) 0.0410(11) Uani 1 1 d . . .
H6A H 0.5634 0.1567 0.9361 0.049 Uiso 1 1 calc R . .
H6B H 0.4936 0.0241 0.8919 0.049 Uiso 1 1 calc R . .
C7 C 0.7653(7) 0.1472(7) 0.90515(16) 0.0417(11) Uani 1 1 d . . .
H7A H 0.8602 0.2628 0.9209 0.05 Uiso 1 1 calc R . .
H7B H 0.7955 0.1415 0.8749 0.05 Uiso 1 1 calc R . .
C8 C 0.7656(7) -0.0045(7) 0.92503(16) 0.0422(11) Uani 1 1 d . . .
H8A H 0.7333 0.0002 0.9551 0.051 Uiso 1 1 calc R . .
H8B H 0.6717 -0.12 0.909 0.051 Uiso 1 1 calc R . .
C9 C 0.9407(7) -0.0008(7) 0.92522(16) 0.0423(11) Uani 1 1 d . . .
H9A H 1.0339 0.1141 0.9416 0.051 Uiso 1 1 calc R . .
H9B H 0.9738 -0.0029 0.8952 0.051 Uiso 1 1 calc R . .
C10 C 0.9430(6) -0.1540(7) 0.94440(17) 0.0418(11) Uani 1 1 d . . .
H10A H 0.9117 -0.1512 0.9746 0.05 Uiso 1 1 calc R . .
H10B H 0.8492 -0.2691 0.9282 0.05 Uiso 1 1 calc R . .
C11 C 1.1204(7) -0.1490(7) 0.94386(17) 0.0439(12) Uani 1 1 d . . .
H11A H 1.214 -0.0323 0.9594 0.053 Uiso 1 1 calc R . .
H11B H 1.1501 -0.1533 0.9136 0.053 Uiso 1 1 calc R . .
C12 C 1.1306(6) -0.2976(7) 0.96341(17) 0.0422(11) Uani 1 1 d . . .
H12A H 1.0999 -0.295 0.9936 0.051 Uiso 1 1 calc R . .
H12B H 1.0396 -0.4148 0.9475 0.051 Uiso 1 1 calc R . .
C13 C 1.3108(7) -0.2837(8) 0.96263(18) 0.0473(12) Uani 1 1 d . . .
H13A H 1.4012 -0.167 0.9789 0.057 Uiso 1 1 calc R . .
H13B H 1.3421 -0.2838 0.9324 0.057 Uiso 1 1 calc R . .
C14 C 1.3235(8) -0.4305(8) 0.9811(2) 0.0505(13) Uani 1 1 d . . .
H14A H 1.2904 -0.4336 1.0109 0.076 Uiso 1 1 calc R . .
H14B H 1.447 -0.408 0.9807 0.076 Uiso 1 1 calc R . .
H14C H 1.2415 -0.546 0.9639 0.076 Uiso 1 1 calc R . .
C2A C 0.2107(6) 0.5690(7) 0.73268(16) 0.0379(10) Uani 1 1 d . . .
H2A1 H 0.0821 0.5118 0.7381 0.045 Uiso 0.5 1 calc PR A 1
H2A2 H 0.275 0.6851 0.7517 0.045 Uiso 0.5 1 calc PR A 1
H2D1 H 0.1227 0.5648 0.753 0.045 Uiso 0.5 1 d PR A 2
H2D2 H 0.3114 0.6944 0.7354 0.045 Uiso 0.5 1 d PR A 2
N3A N 0.2273(12) 0.6036(12) 0.6890(3) 0.0332(16) Uani 0.5 1 d P B 1
H3A1 H 0.3409 0.7037 0.6891 0.04 Uiso 0.5 1 calc PR B 1
N3D N 0.1214(11) 0.5148(12) 0.6871(3) 0.0372(19) Uani 0.5 1 d P B 2
H3D H 0.0037 0.4252 0.6891 0.045 Uiso 0.5 1 calc PR B 2
C4A C 0.1088(8) 0.6527(8) 0.67084(19) 0.0483(13) Uani 1 1 d . . .
H4A1 H 0.1544 0.7814 0.6809 0.058 Uiso 0.5 1 calc PR B 1
H4A2 H -0.0095 0.5836 0.6824 0.058 Uiso 0.5 1 calc PR B 1
H4D1 H 0.2205 0.768 0.6801 0.058 Uiso 0.5 1 d PR B 2
H4D2 H 0.0077 0.6613 0.683 0.058 Uiso 0.5 1 d PR B 2
C4A' C 0.0804(6) 0.6256(7) 0.62343(17) 0.0411(11) Uani 1 1 d . B .
H4A3 H -0.031 0.6262 0.6149 0.049 Uiso 0.5 1 calc PR C 1
H4A4 H 0.1818 0.7272 0.612 0.049 Uiso 0.5 1 calc PR C 1
H4D3 H -0.0482 0.5391 0.6149 0.049 Uiso 0.5 1 d PR C 2
H4D4 H 0.1081 0.7411 0.6135 0.049 Uiso 0.5 1 d PR C 2
N3A' N 0.0669(12) 0.4641(12) 0.6047(3) 0.045(2) Uani 0.5 1 d P B 1
H3A' H -0.052 0.3739 0.6049 0.054 Uiso 0.5 1 calc PR B 1
N3D' N 0.1848(10) 0.5586(10) 0.6017(2) 0.0306(15) Uani 0.5 1 d P B 2
H3D' H 0.2968 0.6582 0.5998 0.037 Uiso 0.5 1 calc PR B 2
C2A' C 0.1124(8) 0.4741(9) 0.55718(19) 0.0518(13) Uani 1 1 d . . .
H2A3 H 0.0032 0.4444 0.5389 0.062 Uiso 0.5 1 calc PR B 1
H2A4 H 0.2045 0.5993 0.5543 0.062 Uiso 0.5 1 calc PR B 1
H2D3 H 0.1451 0.5683 0.5381 0.062 Uiso 0.5 1 d PR B 2
H2D4 H -0.0203 0.4046 0.5563 0.062 Uiso 0.5 1 d PR B 2
C2B C 0.4730(6) 0.5094(7) 0.73004(15) 0.0369(10) Uani 1 1 d . . .
H2B1 H 0.5451 0.6423 0.7348 0.044 Uiso 0.5 1 calc PR B 1
H2B2 H 0.5337 0.4621 0.7475 0.044 Uiso 0.5 1 calc PR B 1
H2E1 H 0.5621 0.618 0.7492 0.044 Uiso 0.5 1 d PR B 2
H2E2 H 0.5032 0.4137 0.7324 0.044 Uiso 0.5 1 d PR B 2
N3B N 0.4648(10) 0.4476(15) 0.6853(3) 0.0335(18) Uani 0.5 1 d P B 1
H3B1 H 0.4533 0.3346 0.6851 0.04 Uiso 0.5 1 calc PR B 1
N3E N 0.4844(10) 0.5490(14) 0.6848(3) 0.0315(18) Uani 0.5 1 d P B 2
H3E H 0.5125 0.6684 0.6868 0.038 Uiso 0.5 1 calc PR B 2
C4B C 0.6198(5) 0.5440(9) 0.66362(17) 0.0488(14) Uani 1 1 d . . .
H4B1 H 0.707 0.5056 0.6712 0.059 Uiso 0.5 1 calc PR B 1
H4B2 H 0.6748 0.673 0.6748 0.059 Uiso 0.5 1 calc PR B 1
H4E1 H 0.6302 0.4412 0.6716 0.059 Uiso 0.5 1 d PR B 2
H4E2 H 0.7348 0.6549 0.6736 0.059 Uiso 0.5 1 d PR B 2
C4B' C 0.5945(5) 0.5255(7) 0.61642(16) 0.0380(11) Uani 1 1 d . B .
H4B3 H 0.6983 0.6282 0.606 0.046 Uiso 0.5 1 calc PR D 1
H4B4 H 0.5924 0.4142 0.6041 0.046 Uiso 0.5 1 calc PR D 1
H4E3 H 0.6246 0.6441 0.608 0.046 Uiso 0.5 1 d PR D 2
H4E4 H 0.6807 0.4926 0.6039 0.046 Uiso 0.5 1 d PR D 2
N3B' N 0.4332(12) 0.5189(14) 0.6013(3) 0.0432(19) Uani 0.5 1 d P B 1
H3B' H 0.4586 0.6368 0.6012 0.052 Uiso 0.5 1 calc PR B 1
N3E' N 0.4165(9) 0.3977(12) 0.5975(2) 0.0323(16) Uani 0.5 1 d P B 2
H3E' H 0.4064 0.2848 0.5954 0.039 Uiso 0.5 1 calc PR B 2
C2B' C 0.3813(7) 0.4267(9) 0.55396(18) 0.0522(14) Uani 1 1 d . . .
H2B3 H 0.4541 0.5155 0.5347 0.063 Uiso 0.5 1 calc PR B 1
H2B4 H 0.4103 0.3288 0.5506 0.063 Uiso 0.5 1 calc PR B 1
H2E3 H 0.4316 0.3728 0.5331 0.063 Uiso 0.5 1 d PR B 2
H2E4 H 0.445 0.5578 0.5527 0.063 Uiso 0.5 1 d PR B 2
C2C C 0.1515(6) 0.2495(7) 0.73032(17) 0.0410(11) Uani 1 1 d . . .
H2C1 H 0.2151 0.181 0.7327 0.049 Uiso 0.5 1 calc PR B 1
H2C2 H 0.0544 0.2059 0.75 0.049 Uiso 0.5 1 calc PR B 1
H2F1 H 0.028 0.2241 0.735 0.049 Uiso 0.5 1 calc PR B 2
H2F2 H 0.179 0.1758 0.748 0.049 Uiso 0.5 1 calc PR B 2
N3C N 0.0746(11) 0.2140(10) 0.6881(3) 0.0342(17) Uani 0.5 1 d P B 1
H3C H -0.0269 0.2256 0.6906 0.041 Uiso 0.5 1 calc PR B 1
N3F N 0.1604(10) 0.1950(10) 0.6819(2) 0.0311(16) Uani 0.5 1 d P B 2
H3F H 0.2541 0.1702 0.6813 0.037 Uiso 0.5 1 calc PR B 2
C4C C 0.0076(7) 0.0350(6) 0.66566(19) 0.0457(12) Uani 1 1 d . . .
H4C1 H -0.1117 -0.0444 0.6755 0.055 Uiso 0.5 1 calc PR B 1
H4C2 H 0.0888 -0.0086 0.6747 0.055 Uiso 0.5 1 calc PR B 1
H4F1 H -0.0997 0.034 0.6768 0.055 Uiso 0.5 1 calc PR B 2
H4F2 H 0.0147 -0.0669 0.6755 0.055 Uiso 0.5 1 calc PR B 2
C4C' C -0.0110(7) 0.0125(6) 0.61845(19) 0.0472(13) Uani 1 1 d . B .
H4C3 H -0.0121 -0.0995 0.6073 0.057 Uiso 0.5 1 calc PR E 1
H4C4 H -0.1273 0.0003 0.6085 0.057 Uiso 0.5 1 calc PR E 1
H4F3 H 0.0703 -0.031 0.6081 0.057 Uiso 0.5 1 calc PR E 2
H4F4 H -0.1354 -0.0839 0.6088 0.057 Uiso 0.5 1 calc PR E 2
N3C' N 0.1261(12) 0.1549(12) 0.6018(3) 0.044(2) Uani 0.5 1 d P B 1
H3C' H 0.2197 0.1301 0.6001 0.053 Uiso 0.5 1 calc PR B 1
N3F' N 0.0244(10) 0.1642(10) 0.5973(3) 0.0328(16) Uani 0.5 1 d P B 2
H3F' H -0.0801 0.1714 0.597 0.039 Uiso 0.5 1 calc PR B 2
C2C' C 0.0699(8) 0.1628(8) 0.55421(18) 0.0507(13) Uani 1 1 d . . .
H2C3 H 0.0842 0.0743 0.5345 0.061 Uiso 0.5 1 calc PR B 1
H2C4 H -0.0586 0.1284 0.5517 0.061 Uiso 0.5 1 calc PR B 1
H2F3 H -0.0422 0.0948 0.5349 0.061 Uiso 0.5 1 calc PR B 2
H2F4 H 0.138 0.0981 0.5505 0.061 Uiso 0.5 1 calc PR B 2
C1' C 0.1817(6) 0.3492(7) 0.54026(17) 0.0439(12) Uani 1 1 d . B .
C0' C 0.1605(7) 0.3276(8) 0.49133(18) 0.0487(13) Uani 1 1 d . . .
H0'1 H 0.2068 0.2503 0.4796 0.073 Uiso 1 1 calc R B .
H0'2 H 0.228 0.4457 0.4814 0.073 Uiso 1 1 calc R . .
H0'3 H 0.033 0.2729 0.4814 0.073 Uiso 1 1 calc R . .
Cl1 Cl -0.03710(18) -0.18051(17) 0.79341(4) 0.0504(4) Uani 1 1 d . . .
O11 O -0.0726(7) -0.2279(7) 0.74904(15) 0.0754(14) Uani 1 1 d . . .
O12 O 0.1420(7) -0.1308(9) 0.8056(2) 0.100(2) Uani 1 1 d . . .
O13 O -0.1564(7) -0.3286(6) 0.81441(18) 0.0755(14) Uani 1 1 d . . .
O14 O -0.0655(7) -0.0326(6) 0.80575(16) 0.0721(13) Uani 1 1 d . . .
Cl2 Cl 0.59978(17) 0.10883(19) 0.72279(6) 0.0456(5) Uani 0.878(5) 1 d P F 1
O21 O 0.6101(7) -0.0478(7) 0.7115(2) 0.0526(13) Uani 0.878(5) 1 d P F 1
O22 O 0.6097(9) 0.1451(8) 0.7687(2) 0.0800(18) Uani 0.878(5) 1 d P F 1
O23 O 0.4346(6) 0.0846(7) 0.7047(2) 0.0753(18) Uani 0.878(5) 1 d P F 1
O24 O 0.7460(5) 0.2569(6) 0.70673(18) 0.0575(13) Uani 0.878(5) 1 d P F 1
Cl2' Cl 0.5967(18) 0.1194(19) 0.6909(5) 0.069(5) Uiso 0.122(5) 1 d PD F 2
O22' O 0.748(3) 0.231(4) 0.6680(9) 0.056(8) Uiso 0.122(5) 1 d PD F 2
O21' O 0.433(3) 0.083(5) 0.6663(12) 0.095(11) Uiso 0.122(5) 1 d PD F 2
O23' O 0.591(5) -0.049(3) 0.6937(12) 0.060(15) Uiso 0.122(5) 1 d PD F 2
O24' O 0.608(5) 0.214(5) 0.7322(8) 0.095(11) Uiso 0.122(5) 1 d PD F 2
Cl3 Cl 0.5333(3) 0.0046(4) 0.57465(9) 0.0947(7) Uani 1 1 d D . .
O31 O 0.5477(15) -0.0996(15) 0.5369(4) 0.145(4) Uani 0.878(5) 1 d P F 1
O32 O 0.5475(9) -0.0917(10) 0.6082(3) 0.103(3) Uani 0.878(5) 1 d P F 1
O33 O 0.3738(9) -0.0017(10) 0.5722(3) 0.099(2) Uani 0.878(5) 1 d P F 1
O34 O 0.6628(10) 0.1757(11) 0.5784(5) 0.159(6) Uani 0.878(5) 1 d P F 1
O31' O 0.437(5) 0.038(5) 0.6116(9) 0.078(12) Uiso 0.122(5) 1 d PD F 2
O32' O 0.697(3) 0.172(3) 0.5750(13) 0.077(10) Uiso 0.122(5) 1 d PD F 2
O33' O 0.545(3) -0.143(2) 0.5763(8) 0.030(6) Uiso 0.122(5) 1 d PD F 2
O34' O 0.413(4) -0.012(5) 0.5373(8) 0.077(10) Uiso 0.122(5) 1 d PD F 2
O1 O 0.5512(7) 0.8373(6) 0.81453(15) 0.0687(12) Uani 1 1 d . . .
O2 O -0.0331(6) 0.4110(7) 0.81613(16) 0.0659(12) Uani 1 1 d . . .

loop_
_atom_site_aniso_label
_atom_site_aniso_U_11
_atom_site_aniso_U_22
_atom_site_aniso_U_33
_atom_site_aniso_U_23
_atom_site_aniso_U_13
_atom_site_aniso_U_12
Cu1 0.0351(4) 0.0367(4) 0.0517(4) 0.0109(3) 0.0049(2) 0.0150(3)
N0 0.0273(18) 0.035(2) 0.050(2) 0.0185(17) 0.0128(15) 0.0161(16)
C1 0.021(2) 0.036(3) 0.049(3) 0.0162(19) 0.0091(17) 0.0105(18)
C2 0.035(2) 0.031(3) 0.054(3) 0.012(2) 0.0022(19) 0.019(2)
C3 0.050(3) 0.048(3) 0.054(3) 0.018(2) 0.012(2) 0.030(3)
C4 0.063(3) 0.056(3) 0.051(3) 0.024(2) 0.019(2) 0.040(3)
C5 0.041(2) 0.030(2) 0.049(3) 0.0143(19) 0.0025(19) 0.015(2)
C6 0.042(3) 0.030(2) 0.048(3) 0.0132(19) 0.006(2) 0.014(2)
C7 0.038(2) 0.034(3) 0.047(3) 0.012(2) 0.0003(19) 0.012(2)
C8 0.040(3) 0.037(3) 0.049(3) 0.012(2) 0.003(2) 0.017(2)
C9 0.036(2) 0.036(3) 0.048(3) 0.013(2) 0.0017(19) 0.012(2)
C10 0.034(2) 0.034(3) 0.057(3) 0.014(2) 0.003(2) 0.015(2)
C11 0.041(3) 0.037(3) 0.055(3) 0.016(2) 0.007(2) 0.019(2)
C12 0.036(2) 0.029(2) 0.058(3) 0.014(2) 0.003(2) 0.012(2)
C13 0.041(3) 0.041(3) 0.060(3) 0.013(2) 0.007(2) 0.019(2)
C14 0.050(3) 0.041(3) 0.070(4) 0.014(2) 0.006(2) 0.029(3)
C2A 0.026(2) 0.034(3) 0.055(3) 0.018(2) 0.0094(18) 0.0138(19)
N3A 0.024(4) 0.024(4) 0.056(5) 0.020(3) 0.005(3) 0.013(4)
N3D 0.013(4) 0.030(4) 0.058(5) 0.024(3) 0.008(3) -0.001(4)
C4A 0.050(3) 0.042(3) 0.068(3) 0.007(2) -0.001(2) 0.035(3)
C4A' 0.026(2) 0.036(3) 0.068(3) 0.019(2) 0.005(2) 0.018(2)
N3A' 0.024(4) 0.029(4) 0.067(6) 0.011(4) 0.005(3) 0.002(4)
N3D' 0.022(4) 0.015(3) 0.049(4) 0.009(3) 0.001(3) 0.004(3)
C2A' 0.053(3) 0.051(3) 0.058(3) 0.005(2) -0.006(2) 0.031(3)
C2B 0.023(2) 0.037(3) 0.050(3) 0.016(2) 0.0105(17) 0.0124(18)
N3B 0.019(4) 0.028(5) 0.052(5) 0.011(4) 0.010(3) 0.008(4)
N3E 0.025(4) 0.021(4) 0.047(4) 0.012(4) 0.011(3) 0.008(4)
C4B 0.0068(17) 0.071(4) 0.058(3) 0.020(3) 0.0045(17) 0.009(2)
C4B' 0.0120(18) 0.038(3) 0.056(3) 0.010(2) 0.0064(17) 0.0054(17)
N3B' 0.048(5) 0.031(5) 0.054(5) 0.011(4) -0.007(4) 0.022(4)
N3E' 0.022(3) 0.025(4) 0.047(4) 0.010(3) -0.001(3) 0.008(3)
C2B' 0.031(3) 0.058(4) 0.056(3) 0.014(2) -0.003(2) 0.013(2)
C2C 0.027(2) 0.035(3) 0.059(3) 0.018(2) 0.0105(19) 0.0116(19)
N3C 0.018(4) 0.024(4) 0.058(5) 0.012(3) 0.005(3) 0.007(3)
N3F 0.011(3) 0.029(4) 0.050(4) 0.007(3) 0.003(3) 0.007(3)
C4C 0.036(2) 0.014(2) 0.078(4) 0.017(2) 0.016(2) 0.0034(19)
C4C' 0.032(2) 0.014(2) 0.081(4) 0.008(2) -0.010(2) 0.0004(18)
N3C' 0.026(4) 0.041(5) 0.060(5) 0.009(4) 0.002(3) 0.012(4)
N3F' 0.015(3) 0.026(4) 0.059(5) 0.010(3) 0.004(3) 0.011(3)
C2C' 0.047(3) 0.038(3) 0.058(3) 0.006(2) 0.002(2) 0.015(2)
C1' 0.027(2) 0.043(3) 0.054(3) 0.006(2) -0.002(2) 0.012(2)
C0' 0.033(2) 0.049(3) 0.055(3) 0.006(2) -0.003(2) 0.014(2)
Cl1 0.0493(7) 0.0327(7) 0.0528(7) 0.0068(5) 0.0070(5) 0.0078(5)
O11 0.066(3) 0.078(3) 0.057(3) -0.001(2) 0.011(2) 0.019(3)
O12 0.047(3) 0.092(4) 0.130(5) -0.010(4) -0.015(3) 0.017(3)
O13 0.077(3) 0.049(3) 0.097(4) 0.031(2) 0.033(3) 0.024(2)
O14 0.088(3) 0.046(3) 0.078(3) 0.017(2) 0.028(2) 0.027(2)
Cl2 0.0278(7) 0.0278(8) 0.0828(12) 0.0173(6) 0.0169(6) 0.0127(6)
O21 0.045(3) 0.043(3) 0.081(4) 0.017(2) 0.015(3) 0.028(2)
O22 0.084(4) 0.055(3) 0.089(4) 0.012(3) 0.033(3) 0.025(3)
O23 0.022(2) 0.044(3) 0.163(6) 0.026(3) 0.016(3) 0.0164(19)
O24 0.0223(19) 0.038(3) 0.107(4) 0.029(2) 0.013(2) 0.0074(18)
Cl3 0.0533(10) 0.0959(17) 0.1227(18) 0.0366(13) 0.0110(10) 0.0240(10)
O31 0.145(9) 0.118(7) 0.193(11) 0.034(7) 0.067(7) 0.078(7)
O32 0.060(4) 0.062(4) 0.181(8) 0.038(4) -0.008(4) 0.023(3)
O33 0.072(4) 0.082(5) 0.169(7) 0.066(5) 0.039(4) 0.048(4)
O34 0.061(4) 0.072(5) 0.383(17) 0.083(7) 0.085(7) 0.051(4)
O1 0.089(3) 0.040(2) 0.070(3) 0.0063(19) 0.006(2) 0.027(2)
O2 0.053(2) 0.076(3) 0.091(3) 0.049(2) 0.040(2) 0.042(2)

loop_
_atom_type_symbol
_atom_type_description
_atom_type_scat_dispersion_real
_atom_type_scat_dispersion_imag
_atom_type_scat_source
C C 0.0033 0.0016 'International Tables Vol C Tables 4.2.6.8 and 6.1.1.4'
H H 0 0 'International Tables Vol C Tables 4.2.6.8 and 6.1.1.4'
N N 0.0061 0.0033 'International Tables Vol C Tables 4.2.6.8 and 6.1.1.4'
O O 0.0106 0.006 'International Tables Vol C Tables 4.2.6.8 and 6.1.1.4'
Cl Cl 0.1484 0.1585 'International Tables Vol C Tables 4.2.6.8 and 6.1.1.4'
Cu Cu 0.3201 1.2651 'International Tables Vol C Tables 4.2.6.8 and 6.1.1.4'

loop_
_geom_angle_atom_site_label_1
_geom_angle_atom_site_label_2
_geom_angle_atom_site_label_3
_geom_angle
N3F Cu1 N3D 88.7(3)
N3C' Cu1 N3B' 88.2(4)
N3C' Cu1 N3A' 88.2(4)
N3B' Cu1 N3A' 88.0(3)
N3F Cu1 N3D' 157.2(3)
N3D Cu1 N3D' 81.4(3)
N3C' Cu1 N3A 158.4(4)
N3B' Cu1 N3A 110.1(4)
N3A' Cu1 N3A 81.5(3)
N3C' Cu1 N3C 81.1(3)
N3B' Cu1 N3C 156.6(4)
N3A' Cu1 N3C 112.2(3)
N3A Cu1 N3C 85.4(3)
N3F Cu1 N3E' 110.3(3)
N3D Cu1 N3E' 156.0(4)
N3D' Cu1 N3E' 85.4(3)
N3F Cu1 N3E 86.0(3)
N3D Cu1 N3E 87.4(3)
N3D' Cu1 N3E 113.8(3)
N3E' Cu1 N3E 79.7(3)
N3C' Cu1 N3B 110.6(4)
N3B' Cu1 N3B 80.2(3)
N3A' Cu1 N3B 157.3(4)
N3A Cu1 N3B 84.4(3)
N3C Cu1 N3B 84.1(3)
N3F Cu1 N3F' 80.6(3)
N3D Cu1 N3F' 115.0(3)
N3D' Cu1 N3F' 85.0(3)
N3E' Cu1 N3F' 83.5(3)
N3E Cu1 N3F' 153.4(4)
C1 N0 C2 119.0(4)
C1 N0 H0A 107.6
C2 N0 H0A 107.6
C1 N0 H0B 107.6
C2 N0 H0B 107.6
H0A N0 H0B 107
N0 C1 C2A 104.8(4)
N0 C1 C2C 107.7(4)
C2A C1 C2C 112.1(4)
N0 C1 C2B 107.0(4)
C2A C1 C2B 112.0(4)
C2C C1 C2B 112.6(4)
C3 C2 N0 110.7(4)
C3 C2 H2A 109.5
N0 C2 H2A 109.5
C3 C2 H2B 109.5
N0 C2 H2B 109.5
H2A C2 H2B 108.1
C2 C3 C4 111.7(5)
C2 C3 H3A 109.3
C4 C3 H3A 109.3
C2 C3 H3B 109.3
C4 C3 H3B 109.3
H3A C3 H3B 107.9
C5 C4 C3 115.8(5)
C5 C4 H4A 108.3
C3 C4 H4A 108.3
C5 C4 H4B 108.3
C3 C4 H4B 108.3
H4A C4 H4B 107.4
C4 C5 C6 112.4(4)
C4 C5 H5A 109.1
C6 C5 H5A 109.1
C4 C5 H5B 109.1
C6 C5 H5B 109.1
H5A C5 H5B 107.9
C7 C6 C5 115.5(4)
C7 C6 H6A 108.4
C5 C6 H6A 108.4
C7 C6 H6B 108.4
C5 C6 H6B 108.4
H6A C6 H6B 107.5
C6 C7 C8 113.5(4)
C6 C7 H7A 108.9
C8 C7 H7A 108.9
C6 C7 H7B 108.9
C8 C7 H7B 108.9
H7A C7 H7B 107.7
C9 C8 C7 114.0(4)
C9 C8 H8A 108.7
C7 C8 H8A 108.7
C9 C8 H8B 108.7
C7 C8 H8B 108.7
H8A C8 H8B 107.6
C8 C9 C10 114.9(4)
C8 C9 H9A 108.5
C10 C9 H9A 108.5
C8 C9 H9B 108.5
C10 C9 H9B 108.5
H9A C9 H9B 107.5
C11 C10 C9 114.1(4)
C11 C10 H10A 108.7
C9 C10 H10A 108.7
C11 C10 H10B 108.7
C9 C10 H10B 108.7
H10A C10 H10B 107.6
C10 C11 C12 116.2(4)
C10 C11 H11A 108.2
C12 C11 H11A 108.2
C10 C11 H11B 108.2
C12 C11 H11B 108.2
H11A C11 H11B 107.4
C13 C12 C11 113.7(4)
C13 C12 H12A 108.8
C11 C12 H12A 108.8
C13 C12 H12B 108.8
C11 C12 H12B 108.8
H12A C12 H12B 107.7
C12 C13 C14 114.7(5)
C12 C13 H13A 108.6
C14 C13 H13A 108.6
C12 C13 H13B 108.6
C14 C13 H13B 108.6
H13A C13 H13B 107.6
C13 C14 H14A 109.5
C13 C14 H14B 109.5
H14A C14 H14B 109.5
C13 C14 H14C 109.5
H14A C14 H14C 109.5
H14B C14 H14C 109.5
N3A C2A C1 114.6(5)
N3D C2A C1 112.8(5)
N3A C2A H2A1 108.6
C1 C2A H2A1 108.6
N3A C2A H2A2 108.6
C1 C2A H2A2 108.6
H2A1 C2A H2A2 107.6
N3D C2A H2D1 109.1
C1 C2A H2D1 109.3
N3D C2A H2D2 108.9
C1 C2A H2D2 108.7
H2D1 C2A H2D2 107.9
C4A N3A C2A 117.3(7)
C4A N3A Cu1 107.4(5)
C2A N3A Cu1 116.2(5)
C4A N3A H3A1 104.8
C2A N3A H3A1 104.8
Cu1 N3A H3A1 104.8
C4A N3D C2A 112.7(7)
C4A N3D Cu1 111.3(5)
C2A N3D Cu1 115.1(5)
C4A N3D H3D 105.6
C2A N3D H3D 105.6
Cu1 N3D H3D 105.6
N3D C4A C4A' 112.8(6)
N3A C4A C4A' 116.7(5)
N3A C4A H4A1 108.1
C4A' C4A H4A1 108.1
N3A C4A H4A2 108.1
C4A' C4A H4A2 108.1
H4A1 C4A H4A2 107.3
N3D C4A H4D1 109.1
N3D C4A H4D2 109.1
H4D1 C4A H4D2 107.8
N3A' C4A' C4A 113.1(5)
N3D' C4A' C4A 114.8(5)
N3A' C4A' H4A3 109
C4A C4A' H4A3 109
N3A' C4A' H4A4 109
C4A C4A' H4A4 109
H4A3 C4A' H4A4 107.8
N3D' C4A' H4D3 108.1
C4A C4A' H4D3 108.5
N3D' C4A' H4D4 109.1
C4A C4A' H4D4 108.6
H4D3 C4A' H4D4 107.5
C4A' N3A' C2A' 110.9(7)
C4A' N3A' Cu1 109.6(5)
C2A' N3A' Cu1 113.3(5)
C4A' N3A' H3A' 107.6
C2A' N3A' H3A' 107.6
Cu1 N3A' H3A' 107.6
C4A' N3D' C2A' 113.7(6)
C4A' N3D' Cu1 107.5(5)
C2A' N3D' Cu1 116.2(5)
C4A' N3D' H3D' 106.2
C2A' N3D' H3D' 106.2
Cu1 N3D' H3D' 106.2
N3D' C2A' C1' 112.5(5)
C1' C2A' N3A' 114.5(6)
C1' C2A' H2A3 108.6
N3A' C2A' H2A3 108.6
C1' C2A' H2A4 108.6
N3A' C2A' H2A4 108.6
H2A3 C2A' H2A4 107.6
N3D' C2A' H2D3 109.6
C1' C2A' H2D3 109
N3D' C2A' H2D4 108.6
C1' C2A' H2D4 109.2
H2D3 C2A' H2D4 107.8
N3B C2B C1 111.6(5)
N3E C2B C1 111.9(5)
N3B C2B H2B1 109.3
C1 C2B H2B1 109.3
N3B C2B H2B2 109.3
C1 C2B H2B2 109.3
H2B1 C2B H2B2 108
N3E C2B H2E1 109.5
C1 C2B H2E1 109.1
N3E C2B H2E2 109
C1 C2B H2E2 109.3
H2E1 C2B H2E2 107.9
C4B N3B C2B 117.0(7)
C4B N3B Cu1 107.8(5)
C2B N3B Cu1 117.2(5)
C4B N3B H3B1 104.4
C2B N3B H3B1 104.4
Cu1 N3B H3B1 104.4
C4B N3E C2B 116.4(7)
C4B N3E Cu1 109.8(5)
C2B N3E Cu1 115.3(5)
C4B N3E H3E 104.6
C2B N3E H3E 104.6
Cu1 N3E H3E 104.6
N3E C4B C4B' 114.8(5)
N3B C4B C4B' 116.8(5)
N3B C4B H4B1 108.1
C4B' C4B H4B1 108.1
N3B C4B H4B2 108.1
C4B' C4B H4B2 108.1
H4B1 C4B H4B2 107.3
N3E C4B H4E1 108.3
C4B' C4B H4E1 108.3
N3E C4B H4E2 109
C4B' C4B H4E2 108.6
H4E1 C4B H4E2 107.6
N3B' C4B' C4B 113.2(5)
N3E' C4B' C4B 115.6(4)
N3B' C4B' H4B3 108.9
C4B C4B' H4B3 108.9
N3B' C4B' H4B4 108.9
C4B C4B' H4B4 108.9
H4B3 C4B' H4B4 107.7
N3E' C4B' H4E3 107.5
C4B C4B' H4E3 108.2
N3E' C4B' H4E4 109
C4B C4B' H4E4 108.7
H4E3 C4B' H4E4 107.5
C4B' N3B' C2B' 108.6(7)
C4B' N3B' Cu1 111.3(5)
C2B' N3B' Cu1 114.4(5)
C4B' N3B' H3B' 107.4
C2B' N3B' H3B' 107.4
Cu1 N3B' H3B' 107.4
C4B' N3E' C2B' 113.2(6)
C4B' N3E' Cu1 107.2(5)
C2B' N3E' Cu1 114.7(5)
C4B' N3E' H3E' 107.1
C2B' N3E' H3E' 107.1
Cu1 N3E' H3E' 107.1
N3E' C2B' C1' 113.9(5)
C1' C2B' N3B' 112.5(5)
C1' C2B' H2B3 109.1
N3B' C2B' H2B3 109.1
C1' C2B' H2B4 109.1
N3B' C2B' H2B4 109.1
H2B3 C2B' H2B4 107.8
N3E' C2B' H2E3 109.4
C1' C2B' H2E3 108.8
N3E' C2B' H2E4 108.2
C1' C2B' H2E4 108.7
H2E3 C2B' H2E4 107.7
N3C C2C C1 113.9(5)
C1 C2C N3F 112.1(4)
N3C C2C H2C1 108.8
C1 C2C H2C1 108.8
N3C C2C H2C2 108.8
C1 C2C H2C2 108.8
H2C1 C2C H2C2 107.7
C1 C2C H2F1 109.2
N3F C2C H2F1 109.2
C1 C2C H2F2 109.2
N3F C2C H2F2 109.2
H2F1 C2C H2F2 107.9
C2C N3C C4C 117.4(7)
C2C N3C Cu1 117.6(5)
C4C N3C Cu1 106.3(5)
C2C N3C H3C 104.7
C4C N3C H3C 104.7
Cu1 N3C H3C 104.7
C4C N3F C2C 111.4(6)
C4C N3F Cu1 113.4(5)
C2C N3F Cu1 114.7(5)
C4C N3F H3F 105.5
C2C N3F H3F 105.5
Cu1 N3F H3F 105.5
N3F C4C C4C' 111.0(5)
N3C C4C C4C' 117.6(5)
N3C C4C H4C1 107.9
C4C' C4C H4C1 107.9
N3C C4C H4C2 107.9
C4C' C4C H4C2 107.9
H4C1 C4C H4C2 107.2
N3F C4C H4F1 109.4
C4C' C4C H4F1 109.4
N3F C4C H4F2 109.4
C4C' C4C H4F2 109.4
H4F1 C4C H4F2 108
N3C' C4C' C4C 112.3(5)
N3F' C4C' C4C 118.5(5)
N3C' C4C' H4C3 109.1
C4C C4C' H4C3 109.1
N3C' C4C' H4C4 109.1
C4C C4C' H4C4 109.1
H4C3 C4C' H4C4 107.9
N3F' C4C' H4F3 107.7
C4C C4C' H4F3 107.7
N3F' C4C' H4F4 107.7
C4C C4C' H4F4 107.7
H4F3 C4C' H4F4 107.1
C4C' N3C' C2C' 110.8(6)
C4C' N3C' Cu1 112.5(6)
C2C' N3C' Cu1 114.6(6)
C4C' N3C' H3C' 106
C2C' N3C' H3C' 106
Cu1 N3C' H3C' 106
C2C' N3F' C4C' 117.7(6)
C2C' N3F' Cu1 114.9(5)
C4C' N3F' Cu1 103.7(5)
C2C' N3F' H3F' 106.6
C4C' N3F' H3F' 106.6
Cu1 N3F' H3F' 106.6
N3F' C2C' C1' 114.4(5)
C1' C2C' N3C' 112.6(5)
C1' C2C' H2C3 109.1
N3C' C2C' H2C3 109.1
C1' C2C' H2C4 109.1
N3C' C2C' H2C4 109.1
H2C3 C2C' H2C4 107.8
N3F' C2C' H2F3 108.7
C1' C2C' H2F3 108.7
N3F' C2C' H2F4 108.7
C1' C2C' H2F4 108.7
H2F3 C2C' H2F4 107.6
C0' C1' C2A' 107.7(5)
C0' C1' C2C' 107.6(4)
C2A' C1' C2C' 111.0(5)
C0' C1' C2B' 107.4(4)
C2A' C1' C2B' 112.3(5)
C2C' C1' C2B' 110.6(5)
C1' C0' H0'1 109.5
C1' C0' H0'2 109.5
H0'1 C0' H0'2 109.5
C1' C0' H0'3 109.5
H0'1 C0' H0'3 109.5
H0'2 C0' H0'3 109.5
O11 Cl1 O12 110.0(4)
O11 Cl1 O13 109.5(3)
O12 Cl1 O13 109.8(4)
O11 Cl1 O14 109.1(3)
O12 Cl1 O14 109.6(4)
O13 Cl1 O14 108.8(3)
O21 Cl2 O23 109.8(4)
O21 Cl2 O24 109.3(3)
O23 Cl2 O24 109.5(3)
O21 Cl2 O22 109.6(4)
O23 Cl2 O22 109.3(4)
O24 Cl2 O22 109.3(3)
O24' Cl2' O23' 112.7(16)
O24' Cl2' O22' 109.6(15)
O23' Cl2' O22' 109.2(15)
O24' Cl2' O21' 108.3(15)
O23' Cl2' O21' 108.4(15)
O22' Cl2' O21' 108.5(15)
O34 Cl3 O33 108.5(5)
O33' Cl3 O32' 117.7(15)
O34 Cl3 O32 113.9(7)
O33 Cl3 O32 112.0(5)
O34 Cl3 O31 111.4(7)
O33 Cl3 O31 110.6(7)
O32 Cl3 O31 100.3(7)
O33' Cl3 O34' 112.9(13)
O32' Cl3 O34' 107.1(14)
O33' Cl3 O31' 112.7(13)
O32' Cl3 O31' 104.8(14)
O34' Cl3 O31' 99.9(13)

loop_
_geom_bond_atom_site_label_1
_geom_bond_atom_site_label_2
_geom_bond_distance
Cu1 N3F 2.088(8)
Cu1 N3D 2.105(9)
Cu1 N3C' 2.109(9)
Cu1 N3B' 2.116(9)
Cu1 N3A' 2.127(10)
Cu1 N3D' 2.141(8)
Cu1 N3A 2.165(8)
Cu1 N3C 2.174(8)
Cu1 N3E' 2.188(8)
Cu1 N3E 2.216(8)
Cu1 N3B 2.225(9)
Cu1 N3F' 2.240(8)
N0 C1 1.505(6)
N0 C2 1.505(6)
N0 H0A 0.92
N0 H0B 0.92
C1 C2A 1.530(7)
C1 C2C 1.530(7)
C1 C2B 1.544(6)
C2 C3 1.488(7)
C2 H2A 0.99
C2 H2B 0.99
C3 C4 1.521(8)
C3 H3A 0.99
C3 H3B 0.99
C4 C5 1.515(8)
C4 H4A 0.99
C4 H4B 0.99
C5 C6 1.522(7)
C5 H5A 0.99
C5 H5B 0.99
C6 C7 1.499(7)
C6 H6A 0.99
C6 H6B 0.99
C7 C8 1.507(7)
C7 H7A 0.99
C7 H7B 0.99
C8 C9 1.489(7)
C8 H8A 0.99
C8 H8B 0.99
C9 C10 1.516(8)
C9 H9A 0.99
C9 H9B 0.99
C10 C11 1.503(7)
C10 H10A 0.99
C10 H10B 0.99
C11 C12 1.515(7)
C11 H11A 0.99
C11 H11B 0.99
C12 C13 1.494(7)
C12 H12A 0.99
C12 H12B 0.99
C13 C14 1.495(8)
C13 H13A 0.99
C13 H13B 0.99
C14 H14A 0.98
C14 H14B 0.98
C14 H14C 0.98
C2A N3A 1.426(9)
C2A N3D 1.516(10)
C2A H2A1 0.99
C2A H2A2 0.99
C2A H2D1 0.99
C2A H2D2 0.99
N3A C4A 1.410(9)
N3A H3A1 0.93
N3D C4A 1.392(10)
N3D H3D 0.93
C4A C4A' 1.474(8)
C4A H4A1 0.99
C4A H4A2 0.99
C4A H4D1 0.99
C4A H4D2 0.99
C4A' N3A' 1.403(11)
C4A' N3D' 1.436(9)
C4A' H4A3 0.99
C4A' H4A4 0.99
C4A' H4D3 0.99
C4A' H4D4 0.99
N3A' C2A' 1.549(11)
N3A' H3A' 0.93
N3D' C2A' 1.471(9)
N3D' H3D' 0.93
C2A' C1' 1.527(8)
C2A' H2A3 0.99
C2A' H2A4 0.99
C2A' H2D3 0.99
C2A' H2D4 0.99
C2B N3B 1.436(10)
C2B N3E 1.485(9)
C2B H2B1 0.99
C2B H2B2 0.99
C2B H2E1 0.99
C2B H2E2 0.99
N3B C4B 1.410(9)
N3B H3B1 0.93
N3E C4B 1.370(9)
N3E H3E 0.93
C4B C4B' 1.469(7)
C4B H4B1 0.99
C4B H4B2 0.99
C4B H4E1 0.99
C4B H4E2 0.99
C4B' N3B' 1.426(10)
C4B' N3E' 1.436(8)
C4B' H4B3 0.99
C4B' H4B4 0.99
C4B' H4E3 0.99
C4B' H4E4 0.99
N3B' C2B' 1.552(11)
N3B' H3B' 0.93
N3E' C2B' 1.461(9)
N3E' H3E' 0.93
C2B' C1' 1.531(7)
C2B' H2B3 0.99
C2B' H2B4 0.99
C2B' H2E3 0.99
C2B' H2E4 0.99
C2C N3C 1.399(10)
C2C N3F 1.556(9)
C2C H2C1 0.99
C2C H2C2 0.99
C2C H2F1 0.99
C2C H2F2 0.99
N3C C4C 1.447(10)
N3C H3C 0.93
N3F C4C 1.387(9)
N3F H3F 0.93
C4C C4C' 1.466(8)
C4C H4C1 0.99
C4C H4C2 0.99
C4C H4F1 0.99
C4C H4F2 0.99
C4C' N3C' 1.378(10)
C4C' N3F' 1.427(10)
C4C' H4C3 0.99
C4C' H4C4 0.99
C4C' H4F3 0.99
C4C' H4F4 0.99
N3C' C2C' 1.574(11)
N3C' H3C' 0.93
N3F' C2C' 1.416(10)
N3F' H3F' 0.93
C2C' C1' 1.529(8)
C2C' H2C3 0.99
C2C' H2C4 0.99
C2C' H2F3 0.99
C2C' H2F4 0.99
C1' C0' 1.520(7)
C0' H0'1 0.98
C0' H0'2 0.98
C0' H0'3 0.98
Cl1 O11 1.390(5)
Cl1 O12 1.408(6)
Cl1 O13 1.423(5)
Cl1 O14 1.432(5)
Cl2 O21 1.409(5)
Cl2 O23 1.421(5)
Cl2 O24 1.428(4)
Cl2 O22 1.431(6)
Cl2' O24' 1.432(16)
Cl2' O23' 1.438(17)
Cl2' O22' 1.443(16)
Cl2' O21' 1.460(17)
Cl3 O34 1.329(9)
Cl3 O33' 1.338(14)
Cl3 O33 1.344(7)
Cl3 O32' 1.432(16)
Cl3 O32 1.443(8)
Cl3 O31 1.456(11)
Cl3 O34' 1.490(15)
Cl3 O31' 1.523(16)

loop_
_geom_hbond_atom_site_label_D
_geom_hbond_atom_site_label_H
_geom_hbond_atom_site_label_A
_geom_hbond_distance_DH
_geom_hbond_distance_HA
_geom_hbond_distance_DA
_geom_hbond_angle_DHA
_geom_hbond_site_symmetry_A
N0 H0A O2 0.92 1.87 2.783(5) 173.8 .
N0 H0B O1 0.92 1.85 2.768(6) 173.9 .
N3A H3A1 O21 0.93 2.27 3.169(11) 162.4 1_565
N3D H3D O22' 0.93 2.03 2.91(3) 157.4 1_455
N3A' H3A' O34 0.93 2.25 3.135(12) 157.6 1_455
N3D' H3D' O33' 0.93 2.18 3.08(2) 163.6 1_565
N3B H3B1 O23 0.93 2.23 3.139(13) 163.9 .
N3E H3E O23' 0.93 2.18 3.10(2) 177 1_565
N3B' H3B' O32 0.93 2.06 2.982(13) 170.9 1_565
N3E' H3E' O31' 0.93 2.37 3.27(3) 161.5 .
N3C H3C O24 0.93 2.16 3.085(11) 171.5 1_455
N3F H3F O21' 0.93 2.06 2.98(3) 166.9 .
N3C' H3C' O33 0.93 2.27 3.147(13) 156.8 .
N3F' H3F' O32' 0.93 2.02 2.91(4) 160.9 1_455
